data_7223510
loop_
_publ_author_name
'Griffiths, Kieran'
'Dokorou, Vassiliki N.'
'Spencer, John'
'Abdul-Sada, Alaa'
'Vargas, Alfredo'
'Kostakis, George E.'

_publ_section_title
;
 Isoskeletal Schiff base polynuclear coordination clusters: synthetic and
 theoretical aspects
;
_journal_issue 5
_journal_name_full CrystEngComm
_journal_page_first 704
_journal_paper_doi 10.1039/C5CE02109J
_journal_volume 18
_journal_year 2016
_chemical_formula_moiety 'C62 H58 Dy2 N4 Ni2 O18'
_chemical_formula_sum 'C62 H58 Dy2 N4 Ni2 O18'
_chemical_formula_weight 1589.54
_chemical_name_systematic
;
 ?
;
_space_group_crystal_system monoclinic
_space_group_IT_number 14
_space_group_name_Hall '-P 2ybc'
_space_group_name_H-M_alt 'P 1 21/c 1'
_symmetry_space_group_name_Hall '-P 2ybc'
_symmetry_space_group_name_H-M 'P 1 21/c 1'
_atom_sites_solution_hydrogens mixed
_audit_creation_date 2015-11-14
_audit_creation_method
;
Olex2 1.2
(compiled 2015.09.30 svn.r3233 for OlexSys, GUI svn.r5103)
;
_audit_update_record
;
2015-11-15 deposited with the CCDC.
2015-12-17 downloaded from the CCDC.
;
_cell_angle_alpha 90
_cell_angle_beta 106.977(4)
_cell_angle_gamma 90
_cell_formula_units_Z 2
_cell_length_a 10.4776(4)
_cell_length_b 21.3408(8)
_cell_length_c 14.3681(5)
_cell_measurement_reflns_used 2917
_cell_measurement_temperature 173
_cell_measurement_theta_max 70.2570
_cell_measurement_theta_min 4.3630
_cell_volume 3072.7(2)
_computing_cell_refinement
;
CrysAlisPro, Agilent Technologies,
Version 1.171.37.33 (release 27-03-2014 CrysAlis171 .NET)
(compiled Mar 27 2014,17:12:48)
;
_computing_data_collection
;
CrysAlisPro, Agilent Technologies,
Version 1.171.37.33 (release 27-03-2014 CrysAlis171 .NET)
(compiled Mar 27 2014,17:12:48)
;
_computing_data_reduction
;
CrysAlisPro, Agilent Technologies,
Version 1.171.37.33 (release 27-03-2014 CrysAlis171 .NET)
(compiled Mar 27 2014,17:12:48)
;
_computing_molecular_graphics 'Olex2 (Dolomanov et al., 2009)'
_computing_publication_material 'Olex2 (Dolomanov et al., 2009)'
_computing_structure_refinement 'ShelXL (Sheldrick, 2015)'
_computing_structure_solution
;
Superflip (Palatinus & Chapuis, 2007;Palatinus & van der Lee, 2008;
Palatinus et al., 2012)
;
_diffrn_ambient_temperature 173
_diffrn_detector 'CCD plate'
_diffrn_detector_area_resol_mean 16.1033
_diffrn_detector_type Eos
_diffrn_measured_fraction_theta_full 0.981
_diffrn_measured_fraction_theta_max 0.959
_diffrn_measurement_details
;
  1 omega -105.00   -8.00   1.0000   22.5000
omega____ theta____ kappa____ phi______ frames
    -      -36.2297  -77.0000  -30.0000 97

  2 omega  -36.00   69.00   1.0000   22.5000
omega____ theta____ kappa____ phi______ frames
    -       36.2297  -19.0000  150.0000 105

  3 omega   35.00   66.00   1.0000   55.0000
omega____ theta____ kappa____ phi______ frames
    -      106.0000  -30.0000   90.0000 31

  4 omega   38.00   65.00   1.0000   55.0000
omega____ theta____ kappa____ phi______ frames
    -      106.0000  -45.0000  -30.0000 27

  5 omega   35.00   68.00   1.0000   55.0000
omega____ theta____ kappa____ phi______ frames
    -      106.0000  -30.0000   30.0000 33

  6 omega   35.00   69.00   1.0000   55.0000
omega____ theta____ kappa____ phi______ frames
    -      106.0000  -30.0000  150.0000 34

  7 omega   48.00  123.00   1.0000   55.0000
omega____ theta____ kappa____ phi______ frames
    -      106.0000  -61.0000    0.0000 75

  8 omega   82.00  177.00   1.0000   55.0000
omega____ theta____ kappa____ phi______ frames
    -      106.0000   30.0000  -90.0000 95

  9 omega   58.00  115.00   1.0000   55.0000
omega____ theta____ kappa____ phi______ frames
    -      106.0000  -61.0000   90.0000 57

 10 omega   46.00  147.00   1.0000   55.0000
omega____ theta____ kappa____ phi______ frames
    -      106.0000  -15.0000  -90.0000 101
;
_diffrn_measurement_device 'four-circle diffractometer'
_diffrn_measurement_device_type 'Xcalibur, Eos, Gemini ultra'
_diffrn_measurement_method '\w scans'
_diffrn_orient_matrix_UB_11 -0.1236690000
_diffrn_orient_matrix_UB_12 0.0392048000
_diffrn_orient_matrix_UB_13 -0.0520880000
_diffrn_orient_matrix_UB_21 -0.0135810000
_diffrn_orient_matrix_UB_22 0.0210525000
_diffrn_orient_matrix_UB_23 0.0992092000
_diffrn_orient_matrix_UB_31 0.0901923000
_diffrn_orient_matrix_UB_32 0.0569080000
_diffrn_orient_matrix_UB_33 -0.0008444000
_diffrn_radiation_monochromator mirror
_diffrn_radiation_probe x-ray
_diffrn_radiation_type CuK\a
_diffrn_radiation_wavelength 1.54184
_diffrn_reflns_av_unetI/netI 0.0927
_diffrn_reflns_laue_measured_fraction_full 0.981
_diffrn_reflns_laue_measured_fraction_max 0.959
_diffrn_reflns_point_group_measured_fraction_full 0.981
_diffrn_reflns_point_group_measured_fraction_max 0.959
_diffrn_reflns_theta_full 67.684
_diffrn_reflns_theta_max 70.441
_diffrn_reflns_theta_min 4.875
_diffrn_source 'sealed X-ray tube'
_diffrn_source_type 'Enhance Ultra (Cu) X-ray Source'
_exptl_absorpt_coefficient_mu 14.105
_exptl_absorpt_correction_T_max 1.00000
_exptl_absorpt_correction_T_min 0.40372
_exptl_absorpt_correction_type multi-scan
_exptl_absorpt_process_details
;
CrysAlisPro, Agilent Technologies,
Version 1.171.37.33 (release 27-03-2014 CrysAlis171 .NET)
(compiled Mar 27 2014,17:12:48)
Empirical absorption correction using spherical harmonics,
 implemented in SCALE3 ABSPACK scaling algorithm.
;
_exptl_crystal_colour yellow
_exptl_crystal_colour_primary yellow
_exptl_crystal_density_diffrn 1.718
_exptl_crystal_description block
_exptl_crystal_F_000 1580
_exptl_crystal_size_max 0.08
_exptl_crystal_size_mid 0.06
_exptl_crystal_size_min 0.03
_refine_diff_density_max 3.244
_refine_diff_density_min -1.358
_refine_diff_density_rms 0.222
_refine_ls_extinction_method none
_refine_ls_goodness_of_fit_ref 0.990
_refine_ls_hydrogen_treatment mixed
_refine_ls_matrix_type full
_refine_ls_number_parameters 386
_refine_ls_number_reflns 5641
_refine_ls_number_restraints 3
_refine_ls_restrained_S_all 0.991
_refine_ls_R_factor_all 0.0899
_refine_ls_R_factor_gt 0.0666
_refine_ls_shift/su_max 0.000
_refine_ls_shift/su_mean 0.000
_refine_ls_structure_factor_coef Fsqd
_refine_ls_weighting_details 'w=1/[\s^2^(Fo^2^)+(0.1092P)^2^] where P=(Fo^2^+2Fc^2^)/3'
_refine_ls_weighting_scheme calc
_refine_ls_wR_factor_gt 0.1672
_refine_ls_wR_factor_ref 0.1837
_reflns_Friedel_coverage 0.000
_reflns_number_gt 4122
_reflns_number_total 5641
_reflns_threshold_expression 'I > 2\s(I)'
_cod_data_source_file c5ce02109j3.cif
_cod_data_source_block 17_CCDC_1406233
_cod_depositor_comments 'Adding full bibliography for 7223506--7223525.cif.'
_cod_database_code 7223510
_shelxl_version_number 2014-1
_chemical_oxdiff_formula 'Ni2 Dy2 C80 H80 O20 N10'
_shelx_space_group_comment
;
The symmetry employed for this shelxl refinement is uniquely defined
by the following loop, which should always be used as a source of
symmetry information in preference to the above space-group names.
They are only intended as comments.
;
_reflns_odcompleteness_completeness 98.68
_reflns_odcompleteness_iscentric 1
_reflns_odcompleteness_theta 66.97
_olex2_refinement_description
;
1. Fixed Uiso
 At 1.2 times of:
  All C(H) groups
 At 1.5 times of:
  All C(H,H,H) groups, All O(H) groups
2. Restrained distances
 O9-H9
 0.87 with sigma of 0.01
 C31-H9
 1.905692 with sigma of 0.02
 Dy1-H9
 3.001359 with sigma of 0.02
3. Uiso/Uaniso restraints and constraints
Uanis(C31) = Uanis(O9) = Uanis(C15) = Uanis(O4)
4.a Aromatic/amide H refined with riding coordinates:
 C26(H26), C11(H11), C24(H24), C18(H18), C12(H12), C17(H17), C13(H13), C3(H3),
 C25(H25), C22(H22), C4(H4), C27(H27), C19(H19), C5(H5), C10(H10), C8(H8)
4.b Idealised Me refined as rotating group:
 C15(H15A,H15B,H15C), C31(H31A,H31B,H31C), C1(H1A,H1B,H1C), C30(H30A,H30B,H30C)
;
_olex2_submission_special_instructions 'No special instructions were received'

loop_
_space_group_symop_operation_xyz
'x, y, z'
'-x, y+1/2, -z+1/2'
'-x, -y, -z'
'x, -y-1/2, z-1/2'

loop_
_atom_site_label
_atom_site_type_symbol
_atom_site_fract_x
_atom_site_fract_y
_atom_site_fract_z
_atom_site_U_iso_or_equiv
_atom_site_adp_type
_atom_site_occupancy
_atom_site_site_symmetry_order
_atom_site_calc_flag
_atom_site_refinement_flags_posn
_atom_site_disorder_assembly
_atom_site_disorder_group
Dy1 Dy 0.47503(4) -0.03894(2) -0.29949(3) 0.02116(18) Uani 1 1 d D . .
Ni1 Ni 0.36712(12) 0.04091(6) -0.51380(8) 0.0184(3) Uani 1 1 d . . .
O6 O 0.4450(5) -0.0263(2) -0.5901(4) 0.0186(10) Uani 1 1 d . . .
O4 O 0.4376(7) 0.1939(3) -0.9452(5) 0.0394(9) Uani 1 1 d . . .
N1 N 0.3027(7) -0.0043(3) -0.7768(4) 0.0237(14) Uani 1 1 d . . .
O8 O 0.3420(5) 0.1123(2) -0.4263(4) 0.0233(11) Uani 1 1 d . . .
C15 C 0.4358(10) 0.2442(4) -1.0098(7) 0.0394(9) Uani 1 1 d . . .
H15A H 0.3913 0.2308 -1.0767 0.059 Uiso 1 1 calc GR . .
H15B H 0.5276 0.2569 -1.0044 0.059 Uiso 1 1 calc GR . .
H15C H 0.3874 0.2797 -0.9930 0.059 Uiso 1 1 calc GR . .
O5 O 0.4436(6) 0.0958(3) -0.8337(4) 0.0270(12) Uani 1 1 d . . .
O9_a O 0.3005(7) -0.0363(3) -0.2123(5) 0.0394(9) Uani 1 1 d D A 1
H9_a H 0.290(7) -0.0719(9) -0.185(5) 0.059 Uiso 1 1 d DR B 1
C26 C 0.2614(8) -0.1739(4) -0.6425(6) 0.0275(18) Uani 1 1 d . . .
H26 H 0.2569 -0.2131 -0.6122 0.033 Uiso 1 1 calc R . .
O3 O 0.4009(5) 0.1013(2) -0.6188(4) 0.0213(11) Uani 1 1 d . . .
C11 C 0.0335(9) 0.1788(4) -0.7684(7) 0.035(2) Uani 1 1 d . . .
H11 H -0.0503 0.1966 -0.8025 0.042 Uiso 1 1 calc R . .
C24 C 0.1893(9) -0.1067(4) -0.7811(6) 0.031(2) Uani 1 1 d . . .
H24 H 0.1337 -0.0990 -0.8453 0.037 Uiso 1 1 calc R . .
O2 O 0.3099(5) -0.0290(2) -0.4394(4) 0.0227(11) Uani 1 1 d . . .
O7 O 0.4164(6) 0.0632(3) -0.2825(4) 0.0284(13) Uani 1 1 d . . .
C18 C 0.0829(11) 0.1511(5) -1.0192(8) 0.051(3) Uani 1 1 d . . .
H18 H -0.0003 0.1650 -1.0608 0.061 Uiso 1 1 calc R . .
C12 C 0.1516(9) 0.2076(4) -0.7715(6) 0.0311(19) Uani 1 1 d . . .
H12 H 0.1485 0.2445 -0.8091 0.037 Uiso 1 1 calc R . .
C16 C 0.3169(9) 0.1637(4) -0.9546(6) 0.0307(19) Uani 1 1 d . . .
O1 O 0.3196(6) -0.1329(3) -0.3478(4) 0.0291(13) Uani 1 1 d . . .
C20 C 0.2090(9) 0.0762(4) -0.9014(6) 0.0308(19) Uani 1 1 d . . .
C31 C 0.2525(10) 0.0118(4) -0.1618(7) 0.0394(9) Uani 1 1 d D . .
H31A_a H 0.3284 0.0348 -0.1195 0.059 Uiso 1 1 calc GR A .
H31B_a H 0.2008 -0.0072 -0.1222 0.059 Uiso 1 1 calc GR A .
H31C_a H 0.1956 0.0407 -0.2090 0.059 Uiso 1 1 calc GR A .
C1 C 0.3337(9) -0.1924(4) -0.3005(6) 0.033(2) Uani 1 1 d . . .
H1A H 0.4233 -0.1958 -0.2545 0.050 Uiso 1 1 calc GR . .
H1B H 0.3208 -0.2258 -0.3492 0.050 Uiso 1 1 calc GR . .
H1C H 0.2669 -0.1965 -0.2654 0.050 Uiso 1 1 calc GR . .
C17 C 0.1988(11) 0.1843(4) -1.0146(7) 0.043(3) Uani 1 1 d . . .
H17 H 0.1954 0.2208 -1.0530 0.052 Uiso 1 1 calc R . .
C30 C 0.3919(11) 0.1738(4) -0.2837(7) 0.043(2) Uani 1 1 d . . .
H30A H 0.4851 0.1817 -0.2468 0.064 Uiso 1 1 calc GR . .
H30B H 0.3368 0.1729 -0.2391 0.064 Uiso 1 1 calc GR . .
H30C H 0.3604 0.2071 -0.3319 0.064 Uiso 1 1 calc GR . .
C13 C 0.2738(9) 0.1824(4) -0.7196(6) 0.0270(17) Uani 1 1 d . . .
H13 H 0.3537 0.2029 -0.7208 0.032 Uiso 1 1 calc R . .
C21 C 0.3277(8) 0.1098(4) -0.8939(5) 0.0254(17) Uani 1 1 d . . .
C3 C 0.0966(8) -0.1644(4) -0.4512(6) 0.0267(17) Uani 1 1 d . . .
H3 H 0.1002 -0.2037 -0.4194 0.032 Uiso 1 1 calc R . .
C25 C 0.1783(10) -0.1626(4) -0.7362(6) 0.037(2) Uani 1 1 d . . .
H25 H 0.1150 -0.1932 -0.7687 0.044 Uiso 1 1 calc R . .
C9 C 0.1620(8) 0.0995(4) -0.6623(5) 0.0245(17) Uani 1 1 d . . .
C22 C 0.2043(9) 0.0216(4) -0.8435(6) 0.0276(18) Uani 1 1 d . . .
H22 H 0.1195 0.0021 -0.8553 0.033 Uiso 1 1 calc R . .
N2 N 0.1771(6) 0.0449(3) -0.6040(5) 0.0225(14) Uani 1 1 d . . .
C4 C -0.0161(9) -0.1474(4) -0.5282(7) 0.036(2) Uani 1 1 d . . .
H4 H -0.0908 -0.1747 -0.5476 0.044 Uiso 1 1 calc R . .
C27 C 0.3494(8) -0.1291(4) -0.5933(5) 0.0250(17) Uani 1 1 d . . .
H27 H 0.4038 -0.1371 -0.5288 0.030 Uiso 1 1 calc R . .
C7 C 0.2032(8) -0.0649(4) -0.4704(5) 0.0212(16) Uani 1 1 d . . .
C28 C 0.3595(8) -0.0723(3) -0.6369(5) 0.0198(15) Uani 1 1 d . . .
C19 C 0.0884(10) 0.0976(5) -0.9631(7) 0.043(3) Uani 1 1 d . . .
H19 H 0.0086 0.0752 -0.9669 0.052 Uiso 1 1 calc R . .
C6 C 0.0918(8) -0.0496(4) -0.5491(6) 0.0263(17) Uani 1 1 d . . .
C5 C -0.0176(9) -0.0921(4) -0.5742(7) 0.0320(19) Uani 1 1 d . . .
H5 H -0.0948 -0.0811 -0.6253 0.038 Uiso 1 1 calc R . .
C10 C 0.0391(8) 0.1241(4) -0.7153(6) 0.0276(18) Uani 1 1 d . . .
H10 H -0.0410 0.1034 -0.7151 0.033 Uiso 1 1 calc R . .
C23 C 0.2811(8) -0.0610(4) -0.7335(5) 0.0247(17) Uani 1 1 d . . .
C8 C 0.0835(8) 0.0061(4) -0.6080(6) 0.0283(18) Uani 1 1 d . . .
H8 H -0.0001 0.0145 -0.6544 0.034 Uiso 1 1 calc R . .
C2 C 0.2032(8) -0.1222(4) -0.4229(6) 0.0262(17) Uani 1 1 d . . .
C14 C 0.2814(8) 0.1268(4) -0.6650(5) 0.0229(16) Uani 1 1 d . . .
C29 C 0.3819(7) 0.1114(4) -0.3351(6) 0.0228(16) Uani 1 1 d . . .

loop_
_atom_site_aniso_label
_atom_site_aniso_U_11
_atom_site_aniso_U_22
_atom_site_aniso_U_33
_atom_site_aniso_U_23
_atom_site_aniso_U_13
_atom_site_aniso_U_12
Dy1 0.0336(3) 0.0132(2) 0.0140(2) 0.00148(16) 0.00272(17) -0.00134(18)
Ni1 0.0275(6) 0.0109(6) 0.0139(6) 0.0006(4) 0.0012(5) -0.0012(5)
O6 0.031(3) 0.008(2) 0.014(2) -0.0023(18) 0.002(2) 0.002(2)
O4 0.054(2) 0.029(2) 0.0351(19) 0.0084(16) 0.0115(17) 0.0012(17)
N1 0.037(4) 0.017(3) 0.011(3) -0.001(2) -0.002(2) -0.003(3)
O8 0.031(3) 0.014(3) 0.023(3) -0.003(2) 0.005(2) 0.004(2)
C15 0.054(2) 0.029(2) 0.0351(19) 0.0084(16) 0.0115(17) 0.0012(17)
O5 0.035(3) 0.016(3) 0.023(3) 0.009(2) -0.003(2) -0.003(2)
O9_a 0.054(2) 0.029(2) 0.0351(19) 0.0084(16) 0.0115(17) 0.0012(17)
C26 0.039(4) 0.015(4) 0.024(4) 0.004(3) 0.002(3) -0.008(3)
O3 0.029(3) 0.017(3) 0.015(2) 0.001(2) 0.003(2) -0.002(2)
C11 0.041(5) 0.023(4) 0.034(5) 0.002(4) 0.001(4) 0.007(4)
C24 0.049(5) 0.018(4) 0.017(4) -0.002(3) -0.005(3) -0.009(4)
O2 0.030(3) 0.016(3) 0.017(2) 0.001(2) -0.003(2) -0.006(2)
O7 0.044(3) 0.015(3) 0.028(3) 0.003(2) 0.013(3) 0.001(2)
C18 0.052(6) 0.037(6) 0.041(5) 0.009(5) -0.022(5) -0.003(5)
C12 0.044(5) 0.021(4) 0.024(4) 0.009(3) 0.003(4) 0.001(4)
C16 0.048(5) 0.022(4) 0.016(4) 0.000(3) -0.001(3) -0.002(4)
O1 0.037(3) 0.020(3) 0.026(3) 0.004(2) 0.003(2) -0.003(2)
C20 0.049(5) 0.018(4) 0.017(4) 0.005(3) -0.003(3) -0.002(4)
C31 0.054(2) 0.029(2) 0.0351(19) 0.0084(16) 0.0115(17) 0.0012(17)
C1 0.050(5) 0.017(4) 0.029(4) 0.008(3) 0.005(4) -0.001(4)
C17 0.061(6) 0.024(5) 0.031(5) 0.010(4) -0.008(4) -0.005(4)
C30 0.068(7) 0.018(4) 0.039(5) -0.008(4) 0.011(5) 0.007(4)
C13 0.042(5) 0.015(4) 0.023(4) 0.003(3) 0.007(3) -0.002(3)
C21 0.042(4) 0.012(4) 0.018(3) 0.001(3) 0.001(3) -0.005(3)
C3 0.034(4) 0.020(4) 0.027(4) 0.001(3) 0.010(3) -0.008(3)
C25 0.053(5) 0.019(4) 0.026(4) -0.001(3) -0.009(4) -0.011(4)
C9 0.039(4) 0.013(4) 0.018(3) 0.000(3) 0.003(3) 0.003(3)
C22 0.040(4) 0.016(4) 0.021(4) 0.000(3) -0.001(3) -0.003(3)
N2 0.031(3) 0.014(3) 0.018(3) 0.001(2) 0.001(3) 0.002(3)
C4 0.032(4) 0.022(4) 0.049(5) -0.005(4) 0.000(4) -0.014(4)
C27 0.039(4) 0.015(4) 0.017(3) 0.000(3) 0.002(3) 0.002(3)
C7 0.027(4) 0.018(4) 0.018(3) -0.005(3) 0.005(3) -0.008(3)
C28 0.029(4) 0.011(3) 0.017(3) 0.000(3) 0.003(3) -0.003(3)
C19 0.045(5) 0.030(5) 0.040(5) 0.003(4) -0.011(4) -0.009(4)
C6 0.031(4) 0.019(4) 0.027(4) -0.004(3) 0.005(3) -0.001(3)
C5 0.031(4) 0.026(4) 0.035(5) -0.001(4) 0.005(3) -0.005(4)
C10 0.031(4) 0.024(4) 0.022(4) 0.001(3) -0.001(3) 0.004(3)
C23 0.039(4) 0.013(4) 0.016(4) 0.000(3) -0.001(3) -0.005(3)
C8 0.033(4) 0.021(4) 0.027(4) -0.002(3) 0.002(3) -0.004(3)
C2 0.034(4) 0.018(4) 0.022(4) -0.003(3) 0.001(3) -0.006(3)
C14 0.036(4) 0.011(3) 0.019(3) -0.001(3) 0.002(3) -0.002(3)
C29 0.024(4) 0.019(4) 0.025(4) -0.002(3) 0.006(3) 0.000(3)

loop_
_atom_type_symbol
_atom_type_description
_atom_type_scat_dispersion_real
_atom_type_scat_dispersion_imag
_atom_type_scat_source
C C 0.0181 0.0091 'International Tables Vol C Tables 4.2.6.8 and 6.1.1.4'
H H 0.0000 0.0000 'International Tables Vol C Tables 4.2.6.8 and 6.1.1.4'
Dy Dy -9.8046 9.8477 'International Tables Vol C Tables 4.2.6.8 and 6.1.1.4'
N N 0.0311 0.0180 'International Tables Vol C Tables 4.2.6.8 and 6.1.1.4'
Ni Ni -3.0029 0.5091 'International Tables Vol C Tables 4.2.6.8 and 6.1.1.4'
O O 0.0492 0.0322 'International Tables Vol C Tables 4.2.6.8 and 6.1.1.4'

loop_
_geom_angle_atom_site_label_1
_geom_angle_atom_site_label_2
_geom_angle_atom_site_label_3
_geom_angle
_geom_angle_site_symmetry_1
_geom_angle_site_symmetry_3
O6 Dy1 Ni1 38.07(12) 3_654 .
O6 Dy1 N1 67.20(19) 3_654 3_654
O6 Dy1 O9_a 138.96(19) 3_654 .
O6 Dy1 O1 125.90(17) 3_654 .
N1 Dy1 Ni1 103.71(15) 3_654 .
N1 Dy1 O9_a 120.4(2) 3_654 .
N1 Dy1 O1 150.2(2) 3_654 .
O5 Dy1 Ni1 174.91(16) 3_654 .
O5 Dy1 O6 139.19(19) 3_654 3_654
O5 Dy1 N1 75.2(2) 3_654 3_654
O5 Dy1 O9_a 74.5(2) 3_654 .
O5 Dy1 O3 89.5(2) 3_654 3_654
O5 Dy1 O2 145.69(19) 3_654 .
O5 Dy1 O7 118.4(2) 3_654 .
O5 Dy1 O1 81.87(19) 3_654 .
O9_a Dy1 Ni1 110.07(15) . .
O9_a Dy1 O1 69.6(2) . .
O3 Dy1 Ni1 85.37(12) 3_654 .
O3 Dy1 O6 70.08(18) 3_654 3_654
O3 Dy1 N1 81.2(2) 3_654 3_654
O3 Dy1 O9_a 147.1(2) 3_654 .
O3 Dy1 O1 79.88(19) 3_654 .
O2 Dy1 Ni1 34.85(14) . .
O2 Dy1 O6 71.63(18) . 3_654
O2 Dy1 N1 138.5(2) . 3_654
O2 Dy1 O9_a 87.8(2) . .
O2 Dy1 O3 90.02(19) . 3_654
O2 Dy1 O7 81.1(2) . .
O2 Dy1 O1 64.31(18) . .
O7 Dy1 Ni1 65.99(14) . .
O7 Dy1 O6 71.33(19) . 3_654
O7 Dy1 N1 81.0(2) . 3_654
O7 Dy1 O9_a 70.6(2) . .
O7 Dy1 O3 141.26(19) . 3_654
O7 Dy1 O1 127.3(2) . .
O1 Dy1 Ni1 97.47(13) . .
O6 Ni1 Dy1 45.17(14) 3_654 .
O6 Ni1 Dy1 93.04(14) . .
O6 Ni1 O6 81.1(2) . 3_654
O8 Ni1 Dy1 83.41(15) . .
O8 Ni1 O6 86.3(2) . 3_654
O8 Ni1 O6 165.3(2) . .
O8 Ni1 O3 93.6(2) . .
O3 Ni1 Dy1 151.39(15) . .
O3 Ni1 O6 106.3(2) . 3_654
O3 Ni1 O6 82.6(2) . .
O2 Ni1 Dy1 39.34(14) . .
O2 Ni1 O6 82.9(2) . 3_654
O2 Ni1 O6 89.6(2) . .
O2 Ni1 O8 96.5(2) . .
O2 Ni1 O3 166.7(2) . .
O2 Ni1 N2 89.0(2) . .
N2 Ni1 Dy1 126.9(2) . .
N2 Ni1 O6 98.8(2) . .
N2 Ni1 O6 171.9(2) . 3_654
N2 Ni1 O8 94.7(2) . .
N2 Ni1 O3 81.6(2) . .
Ni1 O6 Dy1 96.8(2) 3_654 3_654
Ni1 O6 Dy1 102.0(2) . 3_654
Ni1 O6 Ni1 98.9(2) . 3_654
C28 O6 Dy1 113.0(4) . 3_654
C28 O6 Ni1 125.6(4) . 3_654
C28 O6 Ni1 116.5(5) . .
C16 O4 C15 116.8(7) . .
C22 N1 Dy1 127.8(6) . 3_654
C22 N1 C23 119.5(7) . .
C23 N1 Dy1 112.4(5) . 3_654
C29 O8 Ni1 124.7(5) . .
O4 C15 H15A 109.5 . .
O4 C15 H15B 109.5 . .
O4 C15 H15C 109.5 . .
H15A C15 H15B 109.5 . .
H15A C15 H15C 109.5 . .
H15B C15 H15C 109.5 . .
C21 O5 Dy1 138.4(5) . 3_654
Dy1 O9_a H9_a 114.5(17) . .
C31 O9_a Dy1 133.4(6) . .
C31 O9_a H9_a 106.4(19) . .
C25 C26 H26 119.5 . .
C27 C26 H26 119.5 . .
C27 C26 C25 120.9(8) . .
Ni1 O3 Dy1 104.0(2) . 3_654
C14 O3 Dy1 122.7(4) . 3_654
C14 O3 Ni1 106.0(5) . .
C12 C11 H11 120.2 . .
C10 C11 H11 120.2 . .
C10 C11 C12 119.6(8) . .
C25 C24 H24 119.5 . .
C25 C24 C23 120.9(7) . .
C23 C24 H24 119.5 . .
Ni1 O2 Dy1 105.8(2) . .
C7 O2 Dy1 127.0(5) . .
C7 O2 Ni1 126.9(5) . .
C29 O7 Dy1 138.4(5) . .
C17 C18 H18 119.9 . .
C19 C18 H18 119.9 . .
C19 C18 C17 120.3(9) . .
C11 C12 H12 120.0 . .
C13 C12 C11 120.0(8) . .
C13 C12 H12 120.0 . .
O4 C16 C21 114.0(7) . .
C17 C16 O4 123.0(8) . .
C17 C16 C21 122.9(9) . .
C1 O1 Dy1 126.9(5) . .
C2 O1 Dy1 115.3(5) . .
C2 O1 C1 117.4(6) . .
C21 C20 C22 123.0(8) . .
C19 C20 C21 119.9(8) . .
C19 C20 C22 117.0(9) . .
O9_a C31 H31A_a 109.5 . .
O9_a C31 H31B_a 109.5 . .
O9_a C31 H31C_a 109.5 . .
H31A_a C31 H31B_a 109.5 . .
H31A_a C31 H31C_a 109.5 . .
H31B_a C31 H31C_a 109.5 . .
O1 C1 H1A 109.5 . .
O1 C1 H1B 109.5 . .
O1 C1 H1C 109.5 . .
H1A C1 H1B 109.5 . .
H1A C1 H1C 109.5 . .
H1B C1 H1C 109.5 . .
C18 C17 H17 120.5 . .
C16 C17 C18 119.1(9) . .
C16 C17 H17 120.5 . .
H30A C30 H30B 109.5 . .
H30A C30 H30C 109.5 . .
H30B C30 H30C 109.5 . .
C29 C30 H30A 109.5 . .
C29 C30 H30B 109.5 . .
C29 C30 H30C 109.5 . .
C12 C13 H13 119.4 . .
C12 C13 C14 121.2(8) . .
C14 C13 H13 119.4 . .
O5 C21 C16 118.9(7) . .
O5 C21 C20 124.3(7) . .
C20 C21 C16 116.8(7) . .
C4 C3 H3 120.8 . .
C2 C3 H3 120.8 . .
C2 C3 C4 118.4(8) . .
C26 C25 H25 120.4 . .
C24 C25 C26 119.2(8) . .
C24 C25 H25 120.4 . .
C10 C9 N2 124.0(8) . .
C14 C9 N2 114.6(7) . .
C14 C9 C10 121.4(8) . .
N1 C22 C20 127.8(8) . .
N1 C22 H22 116.1 . .
C20 C22 H22 116.1 . .
C9 N2 Ni1 109.3(5) . .
C8 N2 Ni1 126.8(6) . .
C8 N2 C9 123.9(7) . .
C3 C4 H4 120.1 . .
C5 C4 C3 119.8(8) . .
C5 C4 H4 120.1 . .
C26 C27 H27 119.8 . .
C26 C27 C28 120.4(7) . .
C28 C27 H27 119.8 . .
O2 C7 C6 123.9(7) . .
O2 C7 C2 117.5(7) . .
C2 C7 C6 118.5(7) . .
O6 C28 C27 122.2(6) . .
O6 C28 C23 118.1(7) . .
C27 C28 C23 119.7(7) . .
C18 C19 C20 120.9(9) . .
C18 C19 H19 119.5 . .
C20 C19 H19 119.5 . .
C7 C6 C5 118.2(8) . .
C7 C6 C8 123.8(7) . .
C5 C6 C8 118.0(7) . .
C4 C5 C6 122.7(8) . .
C4 C5 H5 118.7 . .
C6 C5 H5 118.7 . .
C11 C10 C9 120.2(8) . .
C11 C10 H10 119.9 . .
C9 C10 H10 119.9 . .
N1 C23 C28 117.2(7) . .
C24 C23 N1 124.0(7) . .
C24 C23 C28 118.8(7) . .
N2 C8 C6 126.5(7) . .
N2 C8 H8 116.8 . .
C6 C8 H8 116.8 . .
O1 C2 C3 124.3(7) . .
O1 C2 C7 113.4(7) . .
C3 C2 C7 122.3(7) . .
O3 C14 C13 120.5(7) . .
O3 C14 C9 122.0(7) . .
C9 C14 C13 117.5(7) . .
O8 C29 O7 125.8(7) . .
O8 C29 C30 116.9(7) . .
O7 C29 C30 117.3(7) . .

loop_
_geom_bond_atom_site_label_1
_geom_bond_atom_site_label_2
_geom_bond_distance
_geom_bond_site_symmetry_2
Dy1 Ni1 3.4103(12) .
Dy1 O6 2.435(5) 3_654
Dy1 N1 2.447(6) 3_654
Dy1 O5 2.215(5) 3_654
Dy1 O9_a 2.501(7) .
Dy1 O3 2.395(5) 3_654
Dy1 O2 2.247(5) .
Dy1 O7 2.296(6) .
Dy1 O1 2.548(6) .
Ni1 O6 2.118(5) 3_654
Ni1 O6 2.109(5) .
Ni1 O8 2.041(5) .
Ni1 O3 2.091(5) .
Ni1 O2 2.025(5) .
Ni1 N2 2.036(6) .
O6 Dy1 2.435(5) 3_654
O6 Ni1 2.118(5) 3_654
O6 C28 1.365(9) .
O4 C15 1.415(11) .
O4 C16 1.391(11) .
N1 Dy1 2.447(6) 3_654
N1 C22 1.309(11) .
N1 C23 1.408(10) .
O8 C29 1.254(10) .
C15 H15A 0.9800 .
C15 H15B 0.9800 .
C15 H15C 0.9800 .
O5 Dy1 2.215(5) 3_654
O5 C21 1.304(10) .
O9_a H9_a 0.879(10) .
O9_a C31 1.430(12) .
C26 H26 0.9500 .
C26 C25 1.395(11) .
C26 C27 1.373(11) .
O3 Dy1 2.395(5) 3_654
O3 C14 1.348(10) .
C11 H11 0.9500 .
C11 C12 1.394(13) .
C11 C10 1.386(12) .
C24 H24 0.9500 .
C24 C25 1.377(12) .
C24 C23 1.400(11) .
O2 C7 1.321(9) .
O7 C29 1.266(10) .
C18 H18 0.9500 .
C18 C17 1.390(15) .
C18 C19 1.389(14) .
C12 H12 0.9500 .
C12 C13 1.388(12) .
C16 C17 1.358(13) .
C16 C21 1.427(11) .
O1 C1 1.428(10) .
O1 C2 1.391(9) .
C20 C21 1.412(12) .
C20 C22 1.442(12) .
C20 C19 1.391(12) .
C31 H31A_a 0.9800 .
C31 H31B_a 0.9800 .
C31 H31C_a 0.9800 .
C1 H1A 0.9800 .
C1 H1B 0.9800 .
C1 H1C 0.9800 .
C17 H17 0.9500 .
C30 H30A 0.9800 .
C30 H30B 0.9800 .
C30 H30C 0.9800 .
C30 C29 1.510(11) .
C13 H13 0.9500 .
C13 C14 1.411(11) .
C3 H3 0.9500 .
C3 C4 1.409(12) .
C3 C2 1.400(11) .
C25 H25 0.9500 .
C9 N2 1.415(10) .
C9 C10 1.394(11) .
C9 C14 1.391(12) .
C22 H22 0.9500 .
N2 C8 1.272(11) .
C4 H4 0.9500 .
C4 C5 1.350(13) .
C27 H27 0.9500 .
C27 C28 1.383(11) .
C7 C6 1.406(11) .
C7 C2 1.400(11) .
C28 C23 1.412(10) .
C19 H19 0.9500 .
C6 C5 1.424(12) .
C6 C8 1.446(12) .
C5 H5 0.9500 .
C10 H10 0.9500 .
C8 H8 0.9500 .

loop_
_geom_torsion_atom_site_label_1
_geom_torsion_atom_site_label_2
_geom_torsion_atom_site_label_3
_geom_torsion_atom_site_label_4
_geom_torsion
_geom_torsion_site_symmetry_1
Dy1 O6 C28 C27 150.0(7) 3_654
Dy1 O6 C28 C23 -29.0(9) 3_654
Dy1 N1 C22 C20 12.5(13) 3_654
Dy1 N1 C23 C24 -155.4(8) 3_654
Dy1 N1 C23 C28 23.3(9) 3_654
Dy1 O5 C21 C16 161.0(6) 3_654
Dy1 O5 C21 C20 -16.8(13) 3_654
Dy1 O3 C14 C13 -79.8(8) 3_654
Dy1 O3 C14 C9 99.3(8) 3_654
Dy1 O2 C7 C6 167.6(6) .
Dy1 O2 C7 C2 -14.0(10) .
Dy1 O7 C29 O8 16.4(13) .
Dy1 O7 C29 C30 -162.4(7) .
Dy1 O1 C2 C3 -170.7(7) .
Dy1 O1 C2 C7 10.8(9) .
Ni1 O6 C28 C27 32.4(10) 3_654
Ni1 O6 C28 C27 -92.3(8) .
Ni1 O6 C28 C23 -146.5(6) 3_654
Ni1 O6 C28 C23 88.7(8) .
Ni1 O8 C29 O7 -16.6(11) .
Ni1 O8 C29 C30 162.2(6) .
Ni1 O3 C14 C13 161.3(6) .
Ni1 O3 C14 C9 -19.6(8) .
Ni1 O2 C7 C6 -18.8(11) .
Ni1 O2 C7 C2 159.7(6) .
Ni1 N2 C8 C6 0.1(13) .
O6 C28 C23 N1 3.7(12) .
O6 C28 C23 C24 -177.6(8) .
O4 C16 C17 C18 -179.9(10) .
O4 C16 C21 O5 3.3(12) .
O4 C16 C21 C20 -178.8(7) .
C15 O4 C16 C17 -7.0(13) .
C15 O4 C16 C21 174.3(8) .
C26 C27 C28 O6 179.4(8) .
C26 C27 C28 C23 -1.6(13) .
C11 C12 C13 C14 1.6(13) .
O2 C7 C6 C5 -179.1(8) .
O2 C7 C6 C8 2.7(14) .
O2 C7 C2 O1 0.0(11) .
O2 C7 C2 C3 -178.5(8) .
C12 C11 C10 C9 2.5(13) .
C12 C13 C14 O3 176.9(7) .
C12 C13 C14 C9 -2.3(12) .
C1 O1 C2 C3 3.7(12) .
C1 O1 C2 C7 -174.8(7) .
C17 C18 C19 C20 0.1(18) .
C17 C16 C21 O5 -175.4(9) .
C17 C16 C21 C20 2.5(13) .
C21 C16 C17 C18 -1.2(16) .
C21 C20 C22 N1 1.2(15) .
C21 C20 C19 C18 1.2(16) .
C3 C4 C5 C6 0.8(15) .
C25 C26 C27 C28 -1.5(14) .
C25 C24 C23 N1 176.4(9) .
C25 C24 C23 C28 -2.2(14) .
C9 N2 C8 C6 -178.6(8) .
C22 N1 C23 C24 30.6(13) .
C22 N1 C23 C28 -150.7(8) .
C22 C20 C21 O5 -1.1(14) .
C22 C20 C21 C16 -178.9(8) .
C22 C20 C19 C18 177.9(10) .
N2 C9 C10 C11 178.2(8) .
N2 C9 C14 O3 2.6(11) .
N2 C9 C14 C13 -178.2(7) .
C4 C3 C2 O1 179.5(8) .
C4 C3 C2 C7 -2.2(14) .
C27 C26 C25 C24 2.7(15) .
C27 C28 C23 N1 -175.3(8) .
C27 C28 C23 C24 3.4(13) .
C7 C6 C5 C4 -2.9(14) .
C7 C6 C8 N2 7.4(15) .
C19 C18 C17 C16 -0.1(17) .
C19 C20 C21 O5 175.4(9) .
C19 C20 C21 C16 -2.4(13) .
C19 C20 C22 N1 -175.4(9) .
C6 C7 C2 O1 178.5(7) .
C6 C7 C2 C3 0.0(13) .
C5 C6 C8 N2 -170.8(9) .
C10 C11 C12 C13 -1.7(14) .
C10 C9 N2 Ni1 -164.7(6) .
C10 C9 N2 C8 14.1(12) .
C10 C9 C14 O3 -176.0(7) .
C10 C9 C14 C13 3.2(12) .
C23 N1 C22 C20 -174.6(8) .
C23 C24 C25 C26 -0.8(16) .
C8 C6 C5 C4 175.4(9) .
C2 C3 C4 C5 1.8(14) .
C2 C7 C6 C5 2.4(12) .
C2 C7 C6 C8 -175.7(8) .
C14 C9 N2 Ni1 16.7(8) .
C14 C9 N2 C8 -164.5(8) .
C14 C9 C10 C11 -3.3(12) .
